data_4315701
loop_
_publ_author_name
'Ralph A. Zehnder'
'David L. Clark'
'Brian L. Scott'
'Robert J. Donohoe'
'Phillip D. Palmer'
'Wolfgang H. Runde'
'David E. Hobart'

_publ_section_title
;
 Investigation of the Structural Properties of an Extended Series of
 Lanthanide Bis-hydroxychlorides Ln(OH)2Cl (Ln = Nd-Lu, except Pm and Sm)
;
_journal_name_full 'Inorganic Chemistry'
_journal_page_first 4781
_journal_page_last 4790
_journal_paper_doi 10.1021/ic901617c
_journal_volume 49
_journal_year 2010
_chemical_formula_sum 'Cl H2 O2 Yb'
_chemical_formula_weight 242.51
_chemical_name_systematic
; 
 ? 
;
_space_group_IT_number 62
_symmetry_cell_setting orthorhombic
_symmetry_space_group_name_Hall '-P 2ac 2n'
_symmetry_space_group_name_H-M 'P n m a'
_atom_sites_solution_hydrogens geom
_atom_sites_solution_primary direct
_atom_sites_solution_secondary difmap
_audit_creation_method SHELXL-97
_cell_angle_alpha 90.00
_cell_angle_beta 90.00
_cell_angle_gamma 90.00
_cell_formula_units_Z 4
_cell_length_a 12.638(8)
_cell_length_b 3.556(2)
_cell_length_c 6.221(4)
_cell_measurement_temperature 140(1)
_cell_volume 279.6(3)
_computing_cell_refinement 'SAINT+, v. 7.06 (Bruker AXS, 2001)'
_computing_data_collection 'APEX II, v. 1.08 (Bruker AXS, 2003)'
_computing_data_reduction 'SAINT+, v. 7.06 (Bruker AXS, 2001)'
_computing_molecular_graphics 'SHELXTL, v. 6.10, (Bruker AXS, 2000)'
_computing_publication_material 'SHELXTL, v. 6.10, (Bruker AXS, 2000)'
_computing_structure_refinement 'SHELXL-97 (Sheldrick, 1997)'
_computing_structure_solution 'SHELXS-97 (Sheldrick, 1990)'
_diffrn_ambient_temperature 140(1)
_diffrn_measured_fraction_theta_full 1.000
_diffrn_measured_fraction_theta_max 0.994
_diffrn_measurement_device_type 'Bruker D8 with APEXII CCD'
_diffrn_measurement_method '\w scans'
_diffrn_radiation_monochromator graphite
_diffrn_radiation_source 'fine-focus sealed tube'
_diffrn_radiation_type MoK\a
_diffrn_radiation_wavelength 0.71073
_diffrn_reflns_av_R_equivalents 0.0102
_diffrn_reflns_av_sigmaI/netI 0.0224
_diffrn_reflns_limit_h_max 15
_diffrn_reflns_limit_h_min -13
_diffrn_reflns_limit_k_max 4
_diffrn_reflns_limit_k_min -4
_diffrn_reflns_limit_l_max 7
_diffrn_reflns_limit_l_min -7
_diffrn_reflns_number 1262
_diffrn_reflns_theta_full 25.00
_diffrn_reflns_theta_max 25.54
_diffrn_reflns_theta_min 3.22
_diffrn_standards_decay_% 0
_diffrn_standards_interval_count 0
_diffrn_standards_interval_time 0
_diffrn_standards_number 0
_exptl_absorpt_coefficient_mu 34.111
_exptl_absorpt_correction_T_max 0.1316
_exptl_absorpt_correction_T_min 0.0736
_exptl_absorpt_correction_type multi-scan
_exptl_absorpt_process_details 'SADABS 2.03 (Sheldrick, 2001)'
_exptl_crystal_colour colorless
_exptl_crystal_density_diffrn 5.761
_exptl_crystal_density_method 'not measured'
_exptl_crystal_description block
_exptl_crystal_F_000 420
_exptl_crystal_size_max 0.16
_exptl_crystal_size_mid 0.12
_exptl_crystal_size_min 0.10
_refine_diff_density_max 4.462
_refine_diff_density_min -4.140
_refine_diff_density_rms 0.972
_refine_ls_extinction_coef 0.007(3)
_refine_ls_extinction_expression Fc^*^=kFc[1+0.001xFc^2^\l^3^/sin(2\q)]^-1/4^
_refine_ls_extinction_method SHELXL
_refine_ls_goodness_of_fit_ref 1.616
_refine_ls_hydrogen_treatment refxyz
_refine_ls_matrix_type full
_refine_ls_number_parameters 30
_refine_ls_number_reflns 307
_refine_ls_number_restraints 32
_refine_ls_restrained_S_all 1.566
_refine_ls_R_factor_all 0.0777
_refine_ls_R_factor_gt 0.0679
_refine_ls_shift/su_max 0.000
_refine_ls_shift/su_mean 0.000
_refine_ls_structure_factor_coef Fsqd
_refine_ls_weighting_details 'calc w=1/[\s^2^(Fo^2^)+(0.1188P)^2^+0.0000P] where P=(Fo^2^+2Fc^2^)/3'
_refine_ls_weighting_scheme calc
_refine_ls_wR_factor_gt 0.2286
_refine_ls_wR_factor_ref 0.2350
_reflns_number_gt 245
_reflns_number_total 307
_reflns_threshold_expression >2sigma(I)
_cod_data_source_file ic901617c_si_007_12.cif
_cod_data_source_block apx072h
_cod_original_formula_sum 'H2 Cl O2 Yb'
_cod_database_code 4315701

loop_
_symmetry_equiv_pos_as_xyz
'x, y, z'
'-x+1/2, -y, z+1/2'
'-x, y+1/2, -z'
'x+1/2, -y+1/2, -z+1/2'
'-x, -y, -z'
'x-1/2, y, -z-1/2'
'x, -y-1/2, z'
'-x-1/2, y-1/2, z-1/2'

loop_
_atom_site_label
_atom_site_type_symbol
_atom_site_fract_x
_atom_site_fract_y
_atom_site_fract_z
_atom_site_U_iso_or_equiv
_atom_site_adp_type
_atom_site_occupancy
_atom_site_symmetry_multiplicity
_atom_site_calc_flag
_atom_site_refinement_flags
_atom_site_disorder_assembly
_atom_site_disorder_group
Yb1 Yb 0.05389(10) 0.7500 0.25006(17) 0.0108(11) Uani 1 2 d SU . .
Cl1 Cl 0.2127(6) 1.2500 0.3904(11) 0.0125(18) Uani 1 2 d SU . .
O1 O 0.0803(15) 0.2500 0.004(3) 0.017(5) Uani 1 2 d SDU . .
O2 O -0.0455(13) 0.2500 0.365(4) 0.011(5) Uani 1 2 d SDU . .
H1 H 0.156(11) 0.2500 -0.04(7) 0.060 Uiso 1 2 d SD . .
H2 H -0.117(15) 0.2500 0.43(6) 0.060 Uiso 1 2 d SD . .

loop_
_atom_site_aniso_label
_atom_site_aniso_U_11
_atom_site_aniso_U_22
_atom_site_aniso_U_33
_atom_site_aniso_U_23
_atom_site_aniso_U_13
_atom_site_aniso_U_12
Yb1 0.0236(15) 0.0072(14) 0.0016(13) 0.000 -0.0003(4) 0.000
Cl1 0.032(3) 0.003(3) 0.003(3) 0.000 0.000(3) 0.000
O1 0.019(7) 0.018(9) 0.015(8) 0.000 0.001(7) 0.000
O2 0.013(7) 0.015(9) 0.007(8) 0.000 -0.001(6) 0.000

loop_
_atom_type_symbol
_atom_type_description
_atom_type_scat_dispersion_real
_atom_type_scat_dispersion_imag
_atom_type_scat_source
O O 0.0106 0.0060 'International Tables Vol C Tables 4.2.6.8 and 6.1.1.4'
H H 0.0000 0.0000 'International Tables Vol C Tables 4.2.6.8 and 6.1.1.4'
Cl Cl 0.1484 0.1585 'International Tables Vol C Tables 4.2.6.8 and 6.1.1.4'
Yb Yb -0.3850 5.5486 'International Tables Vol C Tables 4.2.6.8 and 6.1.1.4'

loop_
_geom_angle_atom_site_label_1
_geom_angle_atom_site_label_2
_geom_angle_atom_site_label_3
_geom_angle
_geom_angle_site_symmetry_1
_geom_angle_site_symmetry_3
_geom_angle_publ_flag
O2 Yb1 O2 101.7(7) . 1_565 ?
O2 Yb1 O1 79.2(6) . 5_565 ?
O2 Yb1 O1 79.2(6) 1_565 5_565 ?
O2 Yb1 O1 72.4(6) . . ?
O2 Yb1 O1 149.5(7) 1_565 . ?
O1 Yb1 O1 70.3(6) 5_565 . ?
O2 Yb1 O1 149.5(7) . 1_565 ?
O2 Yb1 O1 72.4(6) 1_565 1_565 ?
O1 Yb1 O1 70.3(6) 5_565 1_565 ?
O1 Yb1 O1 97.2(8) . 1_565 ?
O2 Yb1 O2 70.3(6) . 5_566 ?
O2 Yb1 O2 70.3(6) 1_565 5_566 ?
O1 Yb1 O2 130.4(6) 5_565 5_566 ?
O1 Yb1 O2 130.7(4) . 5_566 ?
O1 Yb1 O2 130.7(4) 1_565 5_566 ?
O2 Yb1 Cl1 141.5(6) . . ?
O2 Yb1 Cl1 78.7(4) 1_565 . ?
O1 Yb1 Cl1 137.0(2) 5_565 . ?
O1 Yb1 Cl1 125.0(5) . . ?
O1 Yb1 Cl1 68.1(5) 1_565 . ?
O2 Yb1 Cl1 73.9(3) 5_566 . ?
O2 Yb1 Cl1 78.7(4) . 1_545 ?
O2 Yb1 Cl1 141.5(6) 1_565 1_545 ?
O1 Yb1 Cl1 137.0(2) 5_565 1_545 ?
O1 Yb1 Cl1 68.1(5) . 1_545 ?
O1 Yb1 Cl1 125.0(5) 1_565 1_545 ?
O2 Yb1 Cl1 73.9(3) 5_566 1_545 ?
Cl1 Yb1 Cl1 78.19(19) . 1_545 ?
O2 Yb1 Yb1 39.1(3) . 1_545 ?
O2 Yb1 Yb1 140.9(3) 1_565 1_545 ?
O1 Yb1 Yb1 90.000(1) 5_565 1_545 ?
O1 Yb1 Yb1 41.4(4) . 1_545 ?
O1 Yb1 Yb1 138.6(4) 1_565 1_545 ?
O2 Yb1 Yb1 90.000(1) 5_566 1_545 ?
Cl1 Yb1 Yb1 129.10(10) . 1_545 ?
Cl1 Yb1 Yb1 50.90(10) 1_545 1_545 ?
O2 Yb1 Yb1 140.9(3) . 1_565 ?
O2 Yb1 Yb1 39.1(3) 1_565 1_565 ?
O1 Yb1 Yb1 90.000(1) 5_565 1_565 ?
O1 Yb1 Yb1 138.6(4) . 1_565 ?
O1 Yb1 Yb1 41.4(4) 1_565 1_565 ?
O2 Yb1 Yb1 90.000(1) 5_566 1_565 ?
Cl1 Yb1 Yb1 50.90(10) . 1_565 ?
Cl1 Yb1 Yb1 129.10(10) 1_545 1_565 ?
Yb1 Yb1 Yb1 179.999(1) 1_545 1_565 ?
O2 Yb1 Yb1 72.5(6) . 5_565 ?
O2 Yb1 Yb1 114.8(5) 1_565 5_565 ?
O1 Yb1 Yb1 35.6(3) 5_565 5_565 ?
O1 Yb1 Yb1 34.7(5) . 5_565 ?
O1 Yb1 Yb1 82.7(4) 1_565 5_565 ?
O2 Yb1 Yb1 142.7(3) 5_566 5_565 ?
Cl1 Yb1 Yb1 142.81(15) . 5_565 ?
Cl1 Yb1 Yb1 102.22(11) 1_545 5_565 ?
Yb1 Yb1 Yb1 62.37(2) 1_545 5_565 ?
Yb1 Yb1 Yb1 117.63(2) 1_565 5_565 ?
O2 Yb1 Yb1 114.8(5) . 5_575 ?
O2 Yb1 Yb1 72.5(6) 1_565 5_575 ?
O1 Yb1 Yb1 35.6(3) 5_565 5_575 ?
O1 Yb1 Yb1 82.7(4) . 5_575 ?
O1 Yb1 Yb1 34.7(5) 1_565 5_575 ?
O2 Yb1 Yb1 142.7(3) 5_566 5_575 ?
Cl1 Yb1 Yb1 102.22(11) . 5_575 ?
Cl1 Yb1 Yb1 142.81(15) 1_545 5_575 ?
Yb1 Yb1 Yb1 117.63(3) 1_545 5_575 ?
Yb1 Yb1 Yb1 62.37(3) 1_565 5_575 ?
Yb1 Yb1 Yb1 55.27(5) 5_565 5_575 ?
Yb1 Cl1 Yb1 78.19(19) . 1_565 ?
Yb1 O1 Yb1 109.7(6) 5_565 . ?
Yb1 O1 Yb1 109.7(6) 5_565 1_545 ?
Yb1 O1 Yb1 97.2(8) . 1_545 ?
Yb1 O2 Yb1 101.7(7) 1_545 . ?
Yb1 O2 Yb1 109.7(6) 1_545 5_566 ?
Yb1 O2 Yb1 109.7(6) . 5_566 ?

loop_
_geom_bond_atom_site_label_1
_geom_bond_atom_site_label_2
_geom_bond_distance
_geom_bond_site_symmetry_2
_geom_bond_publ_flag
Yb1 O2 2.292(11) . ?
Yb1 O2 2.292(11) 1_565 ?
Yb1 O1 2.32(2) 5_565 ?
Yb1 O1 2.371(14) . ?
Yb1 O1 2.371(14) 1_565 ?
Yb1 O2 2.39(2) 5_566 ?
Yb1 Cl1 2.820(6) . ?
Yb1 Cl1 2.820(6) 1_545 ?
Yb1 Yb1 3.556(2) 1_545 ?
Yb1 Yb1 3.556(2) 1_565 ?
Yb1 Yb1 3.834(3) 5_565 ?
Yb1 Yb1 3.834(3) 5_575 ?
Cl1 Yb1 2.820(6) 1_565 ?
O1 Yb1 2.32(2) 5_565 ?
O1 Yb1 2.371(14) 1_545 ?
O2 Yb1 2.292(11) 1_545 ?
O2 Yb1 2.39(2) 5_566 ?
